data_3000578
loop_
_publ_author_name
Zugenmaier

_journal_name_full 'To be published in Crystals'
_chemical_formula_sum 'C24 H30 N2 O10'
_chemical_name_systematic
;
6-(4-nitrophenoxy)hexanoic acid  (NO2-Ph-5-S) 
;
_space_group_name_Hall '-P 2ac 2ab'
_space_group_name_H-M_alt 'P b c a'
_cell_angle_alpha 90
_cell_angle_beta 90
_cell_angle_gamma 90
_cell_length_a 13.745(1)
_cell_length_b 14.380(2)
_cell_length_c 26.310(3)
_cell_measurement_temperature 293(2)
_cell_volume 5200.3(10)
_diffrn_ambient_temperature 293(2)
_diffrn_radiation_type CuK\a
_diffrn_radiation_wavelength 1.54184
_refine_ls_goodness_of_fit_ref 1.034
_refine_ls_R_factor_all 0.0644
_refine_ls_R_factor_gt 0.0390
_refine_ls_wR_factor_gt 0.1046
_refine_ls_wR_factor_ref 0.1200
_cod_database_code 3000578
_cod_hold_until_date 2025-06-19
_cod_depositor_requested_release_date 2025-06-19

loop_
_atom_site_label
_atom_site_fract_x
_atom_site_fract_y
_atom_site_fract_z
? ? ? ?
